data_1557424
loop_
_publ_author_name
'Jiang, Fan'
'Wang, Chang-Feng'
'Wu, Ya-Xing'
'Li, Hui-Hui'
'Shi, Chao'
'Ye, Heng-Yun'
'Zhang, Yi'

_publ_section_title
;
 Nonlinear Optical and Photoluminescence Bistable Responses Accompanied by
 Tunable Dielectric Behaviors in Crown Inclusions
;
_journal_name_full 'The Journal of Physical Chemistry C'
_journal_paper_doi 10.1021/acs.jpcc.0c01122
_journal_year 2020
_chemical_formula_moiety 'C12 H24 O6, C7 H9 F N, Cl O4'
_chemical_formula_sum 'C19 H33 Cl F N O10'
_chemical_formula_weight 489.91
_space_group_crystal_system monoclinic
_space_group_IT_number 4
_space_group_name_Hall 'P 2yb'
_space_group_name_H-M_alt 'P 1 21 1'
_atom_sites_solution_hydrogens geom
_audit_creation_method SHELXL-2013
_cell_angle_alpha 90
_cell_angle_beta 116.601(12)
_cell_angle_gamma 90
_cell_formula_units_Z 2
_cell_length_a 10.4391(10)
_cell_length_b 11.8365(8)
_cell_length_c 10.5951(10)
_cell_measurement_reflns_used 5626
_cell_measurement_temperature 158(2)
_cell_measurement_theta_max 29.1010
_cell_measurement_theta_min 2.7360
_cell_volume 1170.6(2)
_computing_structure_refinement 'SHELXL-2013 (Sheldrick, 2013)'
_diffrn_ambient_temperature 158(2)
_diffrn_measured_fraction_theta_full 0.975
_diffrn_measured_fraction_theta_max 0.999
_diffrn_measurement_device_type 'XtaLAB Synergy R, DW system, HyPix'
_diffrn_radiation_type MoK\a
_diffrn_radiation_wavelength 0.71073
_diffrn_reflns_av_R_equivalents 0.0481
_diffrn_reflns_av_unetI/netI 0.0582
_diffrn_reflns_Laue_measured_fraction_full 0.975
_diffrn_reflns_Laue_measured_fraction_max 0.999
_diffrn_reflns_limit_h_max 12
_diffrn_reflns_limit_h_min -12
_diffrn_reflns_limit_k_max 14
_diffrn_reflns_limit_k_min -12
_diffrn_reflns_limit_l_max 12
_diffrn_reflns_limit_l_min -12
_diffrn_reflns_number 8564
_diffrn_reflns_point_group_measured_fraction_full 0.909
_diffrn_reflns_point_group_measured_fraction_max 0.932
_diffrn_reflns_theta_full 25.242
_diffrn_reflns_theta_max 24.992
_diffrn_reflns_theta_min 2.754
_exptl_absorpt_coefficient_mu 0.224
_exptl_crystal_density_diffrn 1.390
_exptl_crystal_description block
_exptl_crystal_F_000 520
_refine_diff_density_max 0.655
_refine_diff_density_min -0.636
_refine_diff_density_rms 0.098
_refine_ls_abs_structure_details
;
 Flack x determined using 1370 quotients [(I+)-(I-)]/[(I+)+(I-)]
 (Parsons and Flack (2004), Acta Cryst. A60, s61).
;
_refine_ls_abs_structure_Flack 0.11(7)
_refine_ls_extinction_method none
_refine_ls_goodness_of_fit_ref 1.081
_refine_ls_hydrogen_treatment constr
_refine_ls_matrix_type full
_refine_ls_number_parameters 290
_refine_ls_number_reflns 3851
_refine_ls_number_restraints 1
_refine_ls_restrained_S_all 1.081
_refine_ls_R_factor_all 0.0736
_refine_ls_R_factor_gt 0.0681
_refine_ls_shift/su_max 0.000
_refine_ls_shift/su_mean 0.000
_refine_ls_structure_factor_coef Fsqd
_refine_ls_weighting_details
;
 w=1/[\s^2^(Fo^2^)+(0.1222P)^2^+1.5112P]
 where P=(Fo^2^+2Fc^2^)/3
;
_refine_ls_weighting_scheme calc
_refine_ls_wR_factor_gt 0.2060
_refine_ls_wR_factor_ref 0.2098
_reflns_Friedel_coverage 0.771
_reflns_Friedel_fraction_full 0.835
_reflns_Friedel_fraction_max 0.857
_reflns_number_gt 3486
_reflns_number_total 3851
_reflns_threshold_expression 'I > 2\s(I)'
_cod_data_source_file jp0c01122_si_003.cif
_cod_data_source_block 418
_cod_original_sg_symbol_H-M 'P 21'
_cod_database_code 1557424
_shelx_space_group_comment
;
The symmetry employed for this shelxl refinement is uniquely defined
by the following loop, which should always be used as a source of
symmetry information in preference to the above space-group names.
They are only intended as comments.
;
_shelxl_version_number 2013-2

loop_
_space_group_symop_operation_xyz
'x, y, z'
'-x, y+1/2, -z'

loop_
_atom_site_label
_atom_site_type_symbol
_atom_site_fract_x
_atom_site_fract_y
_atom_site_fract_z
_atom_site_U_iso_or_equiv
_atom_site_adp_type
_atom_site_occupancy
_atom_site_site_symmetry_order
_atom_site_calc_flag
_atom_site_refinement_flags_posn
_atom_site_refinement_flags_adp
_atom_site_refinement_flags_occupancy
_atom_site_disorder_assembly
_atom_site_disorder_group
C1 C 0.4886(10) 0.2880(6) 0.0332(8) 0.0379(19) Uani 1 1 d . . . . .
H1D H 0.4419 0.3253 -0.0577 0.045 Uiso 1 1 calc R U . . .
H1E H 0.5822 0.3221 0.0857 0.045 Uiso 1 1 calc R U . . .
C2 C 0.4017(8) 0.3049(5) 0.1117(7) 0.0277(15) Uani 1 1 d . . . . .
C3 C 0.2535(8) 0.3137(6) 0.0406(8) 0.0347(16) Uani 1 1 d . . . . .
H3 H 0.2081 0.3116 -0.0576 0.042 Uiso 1 1 calc R U . . .
C4 C 0.1725(8) 0.3255(7) 0.1126(9) 0.0422(18) Uani 1 1 d . . . . .
H4 H 0.0730 0.3274 0.0643 0.051 Uiso 1 1 calc R U . . .
C5 C 0.2413(8) 0.3344(7) 0.2570(9) 0.0394(18) Uani 1 1 d . . . . .
C6 C 0.3894(9) 0.3249(7) 0.3326(8) 0.0396(17) Uani 1 1 d . . . . .
H6 H 0.4339 0.3272 0.4307 0.048 Uiso 1 1 calc R U . . .
C7 C 0.4678(7) 0.3122(6) 0.2594(7) 0.0309(15) Uani 1 1 d . . . . .
H7 H 0.5671 0.3084 0.3085 0.037 Uiso 1 1 calc R U . . .
C8 C 0.7849(9) 0.1441(7) -0.1143(9) 0.0361(18) Uani 1 1 d . . . . .
H8A H 0.7941 0.2245 -0.1255 0.043 Uiso 1 1 calc R U . . .
H8B H 0.8252 0.1042 -0.1682 0.043 Uiso 1 1 calc R U . . .
C9 C 0.8658(10) 0.1125(8) 0.0402(9) 0.0392(18) Uani 1 1 d . . . . .
H9A H 0.8481 0.0341 0.0538 0.047 Uiso 1 1 calc R U . . .
H9B H 0.9680 0.1226 0.0726 0.047 Uiso 1 1 calc R U . . .
C10 C 0.8898(9) 0.1642(8) 0.2656(9) 0.043(2) Uani 1 1 d . . . . .
H10A H 0.8765 0.2290 0.3145 0.052 Uiso 1 1 calc R U . . .
H10B H 0.9916 0.1574 0.2934 0.052 Uiso 1 1 calc R U . . .
C11 C 0.8400(9) 0.0594(8) 0.3121(9) 0.0404(19) Uani 1 1 d . . . . .
H11A H 0.8538 -0.0066 0.2651 0.048 Uiso 1 1 calc R U . . .
H11B H 0.8952 0.0491 0.4132 0.048 Uiso 1 1 calc R U . . .
C12 C 0.6428(10) -0.0128(7) 0.3399(9) 0.0400(19) Uani 1 1 d . . . . .
H12A H 0.6958 -0.0079 0.4418 0.048 Uiso 1 1 calc R U . . .
H12B H 0.6594 -0.0869 0.3109 0.048 Uiso 1 1 calc R U . . .
C13 C 0.4865(11) 0.0027(7) 0.2960(9) 0.039(2) Uani 1 1 d . . . . .
H13A H 0.4555 -0.0500 0.3469 0.047 Uiso 1 1 calc R U . . .
H13B H 0.4691 0.0788 0.3188 0.047 Uiso 1 1 calc R U . . .
C14 C 0.2596(10) 0.0041(7) 0.1001(10) 0.040(2) Uani 1 1 d . . . . .
H14A H 0.2451 0.0810 0.1226 0.048 Uiso 1 1 calc R U . . .
H14B H 0.2222 -0.0468 0.1473 0.048 Uiso 1 1 calc R U . . .
C15 C 0.1819(9) -0.0138(7) -0.0563(9) 0.0379(18) Uani 1 1 d . . . . .
H15A H 0.2025 -0.0887 -0.0796 0.046 Uiso 1 1 calc R U . . .
H15B H 0.0794 -0.0080 -0.0879 0.046 Uiso 1 1 calc R U . . .
C16 C 0.1649(10) 0.0557(8) -0.2728(9) 0.047(2) Uani 1 1 d . . . . .
H16A H 0.0623 0.0452 -0.3097 0.057 Uiso 1 1 calc R U . . .
H16B H 0.2045 -0.0108 -0.2960 0.057 Uiso 1 1 calc R U . . .
C17 C 0.1949(9) 0.1582(8) -0.3381(9) 0.046(2) Uani 1 1 d . . . . .
H17A H 0.1483 0.1494 -0.4399 0.055 Uiso 1 1 calc R U . . .
H17B H 0.1530 0.2236 -0.3155 0.055 Uiso 1 1 calc R U . . .
C18 C 0.4061(10) 0.1075(8) -0.3597(9) 0.0414(19) Uani 1 1 d . . . . .
H18A H 0.3539 0.1155 -0.4614 0.050 Uiso 1 1 calc R U . . .
H18B H 0.4000 0.0292 -0.3358 0.050 Uiso 1 1 calc R U . . .
C19 C 0.5615(11) 0.1406(8) -0.3100(9) 0.048(2) Uani 1 1 d . . . . .
H19A H 0.6018 0.0992 -0.3628 0.058 Uiso 1 1 calc R U . . .
H19B H 0.5683 0.2207 -0.3251 0.058 Uiso 1 1 calc R U . . .
Cl1 Cl 0.85449(18) 0.32392(17) 0.61355(18) 0.0360(5) Uani 1 1 d . . . . .
F1 F 0.1630(7) 0.3473(5) 0.3283(7) 0.0654(17) Uani 1 1 d . . . . .
N1 N 0.5059(6) 0.1664(5) 0.0117(6) 0.0267(12) Uani 1 1 d . . . . .
H1A H 0.5526 0.1327 0.0951 0.040 Uiso 1 1 calc R U . . .
H1B H 0.5555 0.1587 -0.0377 0.040 Uiso 1 1 calc R U . . .
H1C H 0.4200 0.1348 -0.0353 0.040 Uiso 1 1 calc R U . . .
O1 O 0.8395(10) 0.2013(6) 0.5945(9) 0.071(2) Uani 1 1 d . . . . .
O2 O 0.7177(7) 0.3643(8) 0.5838(7) 0.067(2) Uani 1 1 d . . . . .
O3 O 0.9535(6) 0.3436(7) 0.7562(6) 0.0550(18) Uani 1 1 d . . . . .
O4 O 0.9058(8) 0.3635(7) 0.5195(7) 0.0582(19) Uani 1 1 d . . . . .
O5 O 0.8164(6) 0.1845(4) 0.1167(6) 0.0332(12) Uani 1 1 d . . . . .
O6 O 0.6908(6) 0.0724(4) 0.2762(5) 0.0334(12) Uani 1 1 d . . . . .
O7 O 0.4063(6) -0.0161(4) 0.1473(6) 0.0336(12) Uani 1 1 d . . . . .
O8 O 0.2271(6) 0.0695(4) -0.1251(5) 0.0337(12) Uani 1 1 d . . . . .
O9 O 0.3449(6) 0.1793(4) -0.2924(6) 0.0353(12) Uani 1 1 d . . . . .
O10 O 0.6370(6) 0.1152(4) -0.1660(5) 0.0309(11) Uani 1 1 d . . . . .

loop_
_atom_site_aniso_label
_atom_site_aniso_U_11
_atom_site_aniso_U_22
_atom_site_aniso_U_33
_atom_site_aniso_U_23
_atom_site_aniso_U_13
_atom_site_aniso_U_12
C1 0.049(5) 0.024(4) 0.035(4) 0.003(3) 0.014(4) -0.005(3)
C2 0.033(4) 0.017(3) 0.028(3) -0.001(3) 0.009(3) -0.002(3)
C3 0.032(4) 0.026(4) 0.029(4) 0.000(3) -0.001(3) 0.007(3)
C4 0.033(4) 0.029(4) 0.051(5) -0.007(4) 0.007(4) 0.009(4)
C5 0.040(4) 0.032(4) 0.051(5) -0.011(4) 0.024(4) -0.004(4)
C6 0.052(5) 0.032(4) 0.030(4) -0.005(3) 0.014(4) 0.003(4)
C7 0.024(3) 0.027(3) 0.028(4) -0.001(3) -0.001(3) 0.001(3)
C8 0.036(4) 0.041(4) 0.036(4) -0.003(3) 0.021(4) -0.004(3)
C9 0.040(5) 0.040(4) 0.040(5) -0.002(3) 0.020(4) 0.005(3)
C10 0.031(4) 0.057(5) 0.028(4) -0.009(4) 0.002(4) -0.006(4)
C11 0.028(4) 0.055(5) 0.025(4) 0.008(3) 0.000(3) 0.014(4)
C12 0.053(5) 0.030(4) 0.028(4) 0.008(3) 0.010(4) 0.000(3)
C13 0.058(6) 0.029(4) 0.029(4) 0.004(3) 0.019(4) -0.004(3)
C14 0.045(5) 0.031(4) 0.055(5) 0.007(3) 0.033(5) 0.002(3)
C15 0.034(4) 0.028(4) 0.050(5) -0.004(3) 0.018(4) -0.006(3)
C16 0.032(5) 0.061(6) 0.034(5) -0.014(4) 0.002(4) -0.010(4)
C17 0.027(4) 0.064(6) 0.030(4) -0.006(4) -0.001(4) -0.005(4)
C18 0.044(5) 0.045(5) 0.026(4) -0.008(3) 0.008(4) 0.003(4)
C19 0.059(6) 0.062(6) 0.025(4) 0.000(4) 0.020(4) 0.001(4)
Cl1 0.0272(9) 0.0548(11) 0.0222(9) 0.0045(8) 0.0078(7) 0.0031(9)
F1 0.074(4) 0.062(4) 0.080(4) -0.022(3) 0.052(4) -0.005(3)
N1 0.024(3) 0.032(3) 0.020(3) -0.002(2) 0.006(2) -0.003(2)
O1 0.101(7) 0.042(4) 0.080(5) -0.013(3) 0.050(5) -0.010(4)
O2 0.035(4) 0.106(6) 0.047(4) 0.001(4) 0.008(3) 0.022(4)
O3 0.037(3) 0.093(5) 0.020(3) 0.000(3) 0.000(3) -0.009(3)
O4 0.063(4) 0.081(5) 0.038(3) -0.004(3) 0.031(3) -0.018(4)
O5 0.028(3) 0.034(3) 0.032(3) -0.003(2) 0.009(2) 0.001(2)
O6 0.031(3) 0.034(3) 0.027(3) 0.006(2) 0.006(2) 0.003(2)
O7 0.033(3) 0.032(3) 0.035(3) 0.001(2) 0.015(3) 0.003(2)
O8 0.030(3) 0.033(3) 0.029(3) -0.006(2) 0.005(2) -0.009(2)
O9 0.030(3) 0.036(3) 0.028(3) 0.000(2) 0.003(2) 0.003(2)
O10 0.031(3) 0.033(3) 0.026(3) 0.003(2) 0.012(2) 0.001(2)

loop_
_atom_type_symbol
_atom_type_description
_atom_type_scat_dispersion_real
_atom_type_scat_dispersion_imag
_atom_type_scat_source
C C 0.0033 0.0016 'International Tables Vol C Tables 4.2.6.8 and 6.1.1.4'
H H 0.0000 0.0000 'International Tables Vol C Tables 4.2.6.8 and 6.1.1.4'
N N 0.0061 0.0033 'International Tables Vol C Tables 4.2.6.8 and 6.1.1.4'
O O 0.0106 0.0060 'International Tables Vol C Tables 4.2.6.8 and 6.1.1.4'
F F 0.0171 0.0103 'International Tables Vol C Tables 4.2.6.8 and 6.1.1.4'
Cl Cl 0.1484 0.1585 'International Tables Vol C Tables 4.2.6.8 and 6.1.1.4'

loop_
_geom_angle_atom_site_label_1
_geom_angle_atom_site_label_2
_geom_angle_atom_site_label_3
_geom_angle
_geom_angle_site_symmetry_1
_geom_angle_site_symmetry_3
_geom_angle_publ_flag
N1 C1 C2 111.3(6) . . ?
C3 C2 C7 118.2(7) . . ?
C3 C2 C1 121.0(7) . . ?
C7 C2 C1 120.8(7) . . ?
C4 C3 C2 121.2(7) . . ?
C5 C4 C3 118.8(7) . . ?
F1 C5 C4 119.2(7) . . ?
F1 C5 C6 118.9(7) . . ?
C4 C5 C6 121.9(7) . . ?
C7 C6 C5 118.4(7) . . ?
C6 C7 C2 121.4(7) . . ?
O10 C8 C9 109.9(6) . . ?
O5 C9 C8 107.4(7) . . ?
O5 C10 C11 113.8(6) . . ?
O6 C11 C10 108.4(6) . . ?
O6 C12 C13 109.4(6) . . ?
O7 C13 C12 110.0(7) . . ?
O7 C14 C15 109.5(7) . . ?
O8 C15 C14 109.1(6) . . ?
O8 C16 C17 109.3(7) . . ?
O9 C17 C16 114.0(7) . . ?
O9 C18 C19 108.7(7) . . ?
O10 C19 C18 108.4(7) . . ?
O2 Cl1 O4 113.6(5) . . ?
O2 Cl1 O3 111.5(4) . . ?
O4 Cl1 O3 111.9(4) . . ?
O2 Cl1 O1 105.8(5) . . ?
O4 Cl1 O1 106.5(5) . . ?
O3 Cl1 O1 107.0(5) . . ?
C9 O5 C10 112.0(6) . . ?
C9 O5 H1A 115.3 . . ?
C10 O5 H1A 94.4 . . ?
C12 O6 C11 111.6(6) . . ?
C14 O7 C13 111.9(6) . . ?
C16 O8 C15 113.2(6) . . ?
C18 O9 C17 113.0(6) . . ?
C19 O10 C8 110.6(6) . . ?

loop_
_geom_bond_atom_site_label_1
_geom_bond_atom_site_label_2
_geom_bond_distance
_geom_bond_site_symmetry_2
_geom_bond_publ_flag
C1 N1 1.480(9) . ?
C1 C2 1.493(12) . ?
C2 C3 1.389(10) . ?
C2 C7 1.401(10) . ?
C3 C4 1.377(12) . ?
C4 C5 1.372(12) . ?
C5 F1 1.347(9) . ?
C5 C6 1.391(11) . ?
C6 C7 1.365(11) . ?
C8 O10 1.429(10) . ?
C8 C9 1.514(12) . ?
C9 O5 1.423(10) . ?
C10 O5 1.432(10) . ?
C10 C11 1.511(13) . ?
C11 O6 1.437(10) . ?
C12 O6 1.424(10) . ?
C12 C13 1.494(14) . ?
C13 O7 1.432(10) . ?
C14 O7 1.402(11) . ?
C14 C15 1.498(13) . ?
C15 O8 1.427(10) . ?
C16 O8 1.410(10) . ?
C16 C17 1.498(14) . ?
C17 O9 1.439(10) . ?
C18 O9 1.430(10) . ?
C18 C19 1.516(14) . ?
C19 O10 1.401(10) . ?
Cl1 O2 1.402(7) . ?
Cl1 O4 1.407(6) . ?
Cl1 O3 1.417(6) . ?
Cl1 O1 1.464(7) . ?

loop_
_geom_hbond_atom_site_label_D
_geom_hbond_atom_site_label_H
_geom_hbond_atom_site_label_A
_geom_hbond_distance_DH
_geom_hbond_distance_HA
_geom_hbond_distance_DA
_geom_hbond_angle_DHA
_geom_hbond_site_symmetry_A
N1 H1C O9 0.89 2.53 2.895(8) 105.3 .
N1 H1B O5 0.89 2.49 2.926(8) 110.8 .
N1 H1A O6 0.89 1.95 2.824(7) 167.7 .
N1 H1A O7 0.89 2.55 3.024(8) 114.2 .
N1 H1B O10 0.89 1.97 2.845(8) 167.9 .
N1 H1C O8 0.89 1.96 2.847(8) 174.9 .
C10 H10A O4 0.97 2.60 3.525(11) 160.0 .
C13 H13A O2 0.97 2.45 3.359(11) 154.9 2_646
C16 H16B O4 0.97 2.59 3.289(12) 129.2 2_645

loop_
_geom_torsion_atom_site_label_1
_geom_torsion_atom_site_label_2
_geom_torsion_atom_site_label_3
_geom_torsion_atom_site_label_4
_geom_torsion
_geom_torsion_site_symmetry_1
_geom_torsion_site_symmetry_2
_geom_torsion_site_symmetry_3
_geom_torsion_site_symmetry_4
_geom_torsion_publ_flag
N1 C1 C2 C3 -89.0(8) . . . . ?
N1 C1 C2 C7 91.0(8) . . . . ?
C7 C2 C3 C4 -2.2(11) . . . . ?
C1 C2 C3 C4 177.8(7) . . . . ?
C2 C3 C4 C5 3.4(12) . . . . ?
C3 C4 C5 F1 179.2(8) . . . . ?
C3 C4 C5 C6 -4.0(13) . . . . ?
F1 C5 C6 C7 -179.8(8) . . . . ?
C4 C5 C6 C7 3.4(12) . . . . ?
C5 C6 C7 C2 -2.1(12) . . . . ?
C3 C2 C7 C6 1.6(10) . . . . ?
C1 C2 C7 C6 -178.4(7) . . . . ?
O10 C8 C9 O5 -67.4(8) . . . . ?
O5 C10 C11 O6 -61.1(9) . . . . ?
O6 C12 C13 O7 65.4(8) . . . . ?
O7 C14 C15 O8 -65.6(8) . . . . ?
O8 C16 C17 O9 60.9(10) . . . . ?
O9 C18 C19 O10 66.6(9) . . . . ?
C8 C9 O5 C10 -178.1(7) . . . . ?
C8 C9 O5 H1A 75.4 . . . . ?
C11 C10 O5 C9 -76.9(9) . . . . ?
C11 C10 O5 H1A 42.7 . . . . ?
C13 C12 O6 C11 -178.4(7) . . . . ?
C10 C11 O6 C12 -169.0(7) . . . . ?
C15 C14 O7 C13 178.5(6) . . . . ?
C12 C13 O7 C14 -176.6(6) . . . . ?
C17 C16 O8 C15 169.0(7) . . . . ?
C14 C15 O8 C16 176.9(7) . . . . ?
C19 C18 O9 C17 177.1(7) . . . . ?
C16 C17 O9 C18 77.8(9) . . . . ?
C18 C19 O10 C8 179.5(6) . . . . ?
C9 C8 O10 C19 -178.1(7) . . . . ?
